data_2200185
loop_
_publ_author_name
'Allan, Gillian, M.'
'Low, John Nicolson'
'Skakle, Janet M.S.'
'Wardell, James L.'
'Wardell, Solange M. S. V.'

_publ_section_title
;
 Triphenyltetradecylstannane
;
_journal_issue 3
_journal_name_full 'Acta Crystallographica Section E'
_journal_page_first m95
_journal_page_last m96
_journal_paper_doi 10.1107/S1600536801002331
_journal_volume 57
_journal_year 2001
_chemical_formula_iupac '[Sn (C14 H29) (C6 H5)3]'
_chemical_formula_moiety 'C32 H44 Sn'
_chemical_formula_sum 'C32 H44 Sn'
_chemical_formula_weight 547.36
_chemical_name_systematic
;
Tetradecyl-triphenylstannane
;
_space_group_IT_number 2
_symmetry_cell_setting triclinic
_symmetry_space_group_name_Hall '-P 1'
_symmetry_space_group_name_H-M 'P -1'
_cell_angle_alpha 95.20(3)
_cell_angle_beta 91.64(3)
_cell_angle_gamma 110.15(3)
_cell_formula_units_Z 2
_cell_length_a 7.5468(15)
_cell_length_b 9.874(2)
_cell_length_c 20.378(4)
_cell_measurement_reflns_used 15659
_cell_measurement_temperature 150.0(10)
_cell_measurement_theta_max 27.52
_cell_measurement_theta_min 2.96
_cell_volume 1416.8(6)
_computing_cell_refinement 'DENZO-SMN (Otwinowski & Minor, 1997)'
_computing_data_collection 'KappaCCD Server Software (Nonius, 1997)'
_computing_data_reduction DENZO-SMN
_computing_molecular_graphics 'ORTEPII (Johnson, 1976) and PLATON (Spek, 2000)'
_computing_publication_material 'SHELXL97  and WordPerfect macro PRPKAPPA (Ferguson, 1999)'
_computing_structure_refinement 'SHELXL97 (Sheldrick, 1997)'
_computing_structure_solution 'SHELXS97 (Sheldrick, 1997)'
_diffrn_ambient_temperature 150.0(10)
_diffrn_measured_fraction_theta_full .970
_diffrn_measured_fraction_theta_max .970
_diffrn_measurement_device_type KappaCCD
_diffrn_measurement_method '\f scans, and \w scans with \k offsets'
_diffrn_radiation_monochromator graphite
_diffrn_radiation_source 'fine-focus sealed X-ray tube'
_diffrn_radiation_type 'Mo K\a'
_diffrn_radiation_wavelength .71073
_diffrn_reflns_av_R_equivalents .051
_diffrn_reflns_av_sigmaI/netI .0617
_diffrn_reflns_limit_h_max 9
_diffrn_reflns_limit_h_min -9
_diffrn_reflns_limit_k_max 12
_diffrn_reflns_limit_k_min -12
_diffrn_reflns_limit_l_max 26
_diffrn_reflns_limit_l_min -26
_diffrn_reflns_number 21212
_diffrn_reflns_theta_full 27.52
_diffrn_reflns_theta_max 27.52
_diffrn_reflns_theta_min 2.96
_exptl_absorpt_coefficient_mu .918
_exptl_absorpt_correction_T_max .991
_exptl_absorpt_correction_T_min .632
_exptl_absorpt_correction_type multi-scan
_exptl_absorpt_process_details '(DENZO-SMN; Otwinowski & Minor, 1997)'
_exptl_crystal_colour colourless
_exptl_crystal_density_diffrn 1.283
_exptl_crystal_density_method 'not measured'
_exptl_crystal_description plate
_exptl_crystal_F_000 572
_exptl_crystal_size_max .55
_exptl_crystal_size_mid .10
_exptl_crystal_size_min .01
_refine_diff_density_max .836
_refine_diff_density_min -.769
_refine_ls_extinction_method none
_refine_ls_goodness_of_fit_ref .998
_refine_ls_hydrogen_treatment constr
_refine_ls_matrix_type full
_refine_ls_number_parameters 298
_refine_ls_number_reflns 6331
_refine_ls_number_restraints 0
_refine_ls_restrained_S_all .998
_refine_ls_R_factor_all .0531
_refine_ls_R_factor_gt .0345
_refine_ls_shift/su_max .001
_refine_ls_shift/su_mean .000
_refine_ls_structure_factor_coef Fsqd
_refine_ls_weighting_details 'w = 1/[\s^2^(Fo^2^)+(0.0310P)^2^] where P = (Fo^2^+2Fc^2^)/3'
_refine_ls_weighting_scheme calc
_refine_ls_wR_factor_ref .0708
_reflns_number_gt 5073
_reflns_number_total 6331
_reflns_threshold_expression >2\s(I)
_cod_data_source_file na6048.cif
_cod_data_source_block I
_cod_depositor_comments
;
The following automatic conversions were performed:

'_exptl_absorpt_correction_type' value 'Multi-scan' changed to
'multi-scan' according to
/home/saulius/struct/CIF-dictionaries/cif_core.dic dictionary named
'cif_core.dic' version 2.4.1 from 2010-06-29.

Automatic conversion script
Id: cif_fix_values 1715 2011-07-08 13:25:40Z adriana 
;
_cod_original_cell_volume 1416.8(5)
_cod_database_code 2200185
_cod_database_fobs_code 2200185

loop_
_symmetry_equiv_pos_as_xyz
'x, y, z'
'-x, -y, -z'

loop_
_atom_site_label
_atom_site_fract_x
_atom_site_fract_y
_atom_site_fract_z
_atom_site_U_iso_or_equiv
_atom_site_adp_type
_atom_site_calc_flag
_atom_site_refinement_flags
_atom_site_occupancy
_atom_site_disorder_assembly
_atom_site_disorder_group
_atom_site_type_symbol
Sn1 .25432(2) .813427(18) .173651(8) .02786(7) Uani d . 1 . . Sn
C1 .1524(3) .8939(3) .26115(12) .0315(6) Uani d . 1 . . C
C2 -.0400(3) .7949(3) .27887(12) .0334(6) Uani d . 1 . . C
C3 -.1282(3) .8640(3) .33233(11) .0272(5) Uani d . 1 . . C
C4 -.3211(3) .7635(3) .34937(12) .0315(6) Uani d . 1 . . C
C5 -.4236(3) .8371(3) .39508(12) .0283(5) Uani d . 1 . . C
C6 -.6135(3) .7365(3) .41385(12) .0289(5) Uani d . 1 . . C
C7 -.7172(3) .8125(3) .45833(12) .0285(5) Uani d . 1 . . C
C8 -.9063(3) .7131(3) .47793(12) .0278(5) Uani d . 1 . . C
C9 -1.0098(3) .7878(3) .52245(12) .0284(5) Uani d . 1 . . C
C10 -1.1986(3) .6888(3) .54222(12) .0295(5) Uani d . 1 . . C
C11 -1.3032(3) .7649(3) .58587(12) .0285(5) Uani d . 1 . . C
C12 -1.4939(3) .6655(3) .60523(11) .0280(5) Uani d . 1 . . C
C13 -1.6011(3) .7439(3) .64616(12) .0320(6) Uani d . 1 . . C
C14 -1.7898(3) .6426(3) .66656(13) .0420(7) Uani d . 1 . . C
C1A .3285(3) .6263(3) .18657(11) .0282(5) Uani d . 1 . . C
C2A .4806(3) .6068(3) .15562(12) .0345(6) Uani d . 1 . . C
C3A .5318(4) .4870(3) .16416(13) .0409(7) Uani d . 1 . . C
C4A .4322(4) .3858(3) .20407(13) .0414(7) Uani d . 1 . . C
C5A .2824(4) .4041(3) .23603(13) .0405(7) Uani d . 1 . . C
C6A .2301(3) .5226(3) .22730(12) .0342(6) Uani d . 1 . . C
C1B .4996(3) .9817(3) .14699(12) .0293(5) Uani d . 1 . . C
C2B .6640(4) 1.0261(3) .18790(14) .0457(7) Uani d . 1 . . C
C3B .8247(4) 1.1360(4) .17315(17) .0587(9) Uani d . 1 . . C
C4B .8240(4) 1.2044(3) .11763(19) .0584(9) Uani d . 1 . . C
C5B .6638(5) 1.1630(3) .07681(18) .0610(9) Uani d . 1 . . C
C6B .5021(4) 1.0518(3) .09141(14) .0444(7) Uani d . 1 . . C
C1C .0360(3) .7628(3) .09675(11) .0286(5) Uani d . 1 . . C
C2C -.0296(3) .8697(3) .07885(13) .0367(6) Uani d . 1 . . C
C3C -.1736(4) .8408(3) .03027(14) .0440(7) Uani d . 1 . . C
C4C -.2553(4) .7029(3) -.00137(13) .0427(7) Uani d . 1 . . C
C5C -.1928(4) .5946(3) .01560(13) .0448(7) Uani d . 1 . . C
C6C -.0491(3) .6234(3) .06420(13) .0363(6) Uani d . 1 . . C
H1A .2453 .9080 .2987 .038 Uiso calc R 1 . . H
H1B .1447 .9900 .2546 .038 Uiso calc R 1 . . H
H2A -.0266 .7062 .2939 .040 Uiso calc R 1 . . H
H2B -.1268 .7652 .2387 .040 Uiso calc R 1 . . H
H3A -.1417 .9528 .3174 .033 Uiso calc R 1 . . H
H3B -.0420 .8933 .3727 .033 Uiso calc R 1 . . H
H4A -.4010 .7225 .3080 .038 Uiso calc R 1 . . H
H4B -.3044 .6819 .3704 .038 Uiso calc R 1 . . H
H5A -.4436 .9169 .3734 .034 Uiso calc R 1 . . H
H5B -.3419 .8807 .4359 .034 Uiso calc R 1 . . H
H6A -.5934 .6581 .4367 .035 Uiso calc R 1 . . H
H6B -.6943 .6909 .3730 .035 Uiso calc R 1 . . H
H7A -.6356 .8588 .4989 .034 Uiso calc R 1 . . H
H7B -.7378 .8904 .4353 .034 Uiso calc R 1 . . H
H8A -.9880 .6671 .4373 .033 Uiso calc R 1 . . H
H8B -.8856 .6349 .5007 .033 Uiso calc R 1 . . H
H9A -.9280 .8340 .5630 .034 Uiso calc R 1 . . H
H9B -1.0307 .8659 .4996 .034 Uiso calc R 1 . . H
H10A -1.1776 .6118 .5658 .035 Uiso calc R 1 . . H
H10B -1.2798 .6413 .5017 .035 Uiso calc R 1 . . H
H11A -1.3231 .8426 .5624 .034 Uiso calc R 1 . . H
H11B -1.2225 .8117 .6266 .034 Uiso calc R 1 . . H
H12A -1.5727 .6152 .5646 .034 Uiso calc R 1 . . H
H12B -1.4735 .5907 .6306 .034 Uiso calc R 1 . . H
H13A -1.6244 .8171 .6204 .038 Uiso calc R 1 . . H
H13B -1.5214 .7960 .6864 .038 Uiso calc R 1 . . H
H14A -1.8529 .6995 .6922 .063 Uiso calc R 1 . . H
H14B -1.7676 .5721 .6936 .063 Uiso calc R 1 . . H
H14C -1.8701 .5911 .6270 .063 Uiso calc R 1 . . H
H2A1 .5509 .6765 .1282 .041 Uiso calc R 1 . . H
H3A1 .6358 .4748 .1424 .049 Uiso calc R 1 . . H
H4A1 .4666 .3034 .2096 .050 Uiso calc R 1 . . H
H5A1 .2148 .3350 .2642 .049 Uiso calc R 1 . . H
H6A1 .1258 .5338 .2493 .041 Uiso calc R 1 . . H
H2B1 .6661 .9802 .2268 .055 Uiso calc R 1 . . H
H3B1 .9361 1.1641 .2016 .070 Uiso calc R 1 . . H
H4B1 .9343 1.2801 .1076 .070 Uiso calc R 1 . . H
H5B1 .6625 1.2102 .0383 .073 Uiso calc R 1 . . H
H6B1 .3916 1.0237 .0625 .053 Uiso calc R 1 . . H
H2C .0257 .9654 .1004 .044 Uiso calc R 1 . . H
H3C -.2160 .9163 .0188 .053 Uiso calc R 1 . . H
H4C -.3543 .6826 -.0347 .051 Uiso calc R 1 . . H
H5C -.2489 .4992 -.0062 .054 Uiso calc R 1 . . H
H6C -.0078 .5474 .0756 .044 Uiso calc R 1 . . H

loop_
_atom_site_aniso_label
_atom_site_aniso_U_11
_atom_site_aniso_U_22
_atom_site_aniso_U_33
_atom_site_aniso_U_12
_atom_site_aniso_U_13
_atom_site_aniso_U_23
Sn1 .02544(10) .03064(11) .02659(10) .00791(7) .00574(6) .00460(7)
C1 .0283(13) .0326(15) .0286(14) .0048(11) .0036(10) .0003(11)
C2 .0303(13) .0329(15) .0322(14) .0054(11) .0096(10) -.0017(12)
C3 .0262(13) .0282(14) .0259(13) .0074(10) .0049(9) .0027(11)
C4 .0284(13) .0307(15) .0319(14) .0058(11) .0075(10) .0008(11)
C5 .0263(13) .0253(14) .0318(14) .0067(10) .0062(10) .0036(11)
C6 .0259(13) .0259(14) .0323(14) .0060(10) .0064(10) .0005(11)
C7 .0256(13) .0253(14) .0339(14) .0077(10) .0064(10) .0039(11)
C8 .0257(13) .0226(13) .0340(14) .0072(10) .0050(10) .0012(11)
C9 .0249(13) .0233(14) .0365(14) .0074(10) .0055(10) .0035(11)
C10 .0249(12) .0242(14) .0375(15) .0062(10) .0059(10) .0017(11)
C11 .0271(13) .0227(13) .0349(14) .0071(10) .0071(10) .0037(11)
C12 .0278(13) .0243(14) .0295(14) .0061(10) .0044(10) .0018(11)
C13 .0324(14) .0300(15) .0337(14) .0101(11) .0081(10) .0043(11)
C14 .0313(14) .0449(18) .0464(17) .0086(12) .0137(12) .0027(14)
C1A .0254(12) .0302(14) .0257(13) .0059(10) -.0009(9) .0023(11)
C2A .0327(14) .0369(16) .0328(15) .0097(11) .0048(11) .0073(12)
C3A .0375(16) .0445(18) .0437(17) .0185(13) .0038(12) .0022(14)
C4A .0466(17) .0344(16) .0433(17) .0161(13) -.0086(13) .0004(13)
C5A .0389(15) .0345(16) .0420(16) .0034(12) -.0022(12) .0118(13)
C6A .0257(13) .0365(16) .0375(15) .0063(11) .0027(10) .0073(12)
C1B .0299(13) .0285(14) .0305(14) .0112(10) .0107(10) .0012(11)
C2B .0383(16) .0509(19) .0388(17) .0041(13) .0046(12) .0039(14)
C3B .0379(17) .053(2) .066(2) -.0048(14) .0098(15) -.0093(18)
C4B .0455(19) .0303(18) .092(3) .0030(14) .0355(18) .0023(17)
C5B .070(2) .047(2) .079(2) .0267(17) .0416(19) .0377(18)
C6B .0409(16) .0483(19) .0505(18) .0188(14) .0136(13) .0225(15)
C1C .0285(13) .0311(15) .0272(13) .0105(11) .0091(10) .0057(11)
C2C .0348(15) .0332(16) .0406(16) .0104(12) .0015(11) .0023(12)
C3C .0402(16) .054(2) .0456(17) .0243(14) .0045(12) .0149(15)
C4C .0309(15) .065(2) .0335(15) .0187(14) .0002(11) .0042(14)
C5C .0394(16) .0457(19) .0402(17) .0073(13) .0012(12) -.0107(14)
C6C .0370(15) .0319(16) .0412(16) .0138(12) .0039(11) .0027(12)

loop_
_atom_type_symbol
_atom_type_description
_atom_type_scat_dispersion_real
_atom_type_scat_dispersion_imag
_atom_type_scat_source
C C .0033 .0016 'International Tables Vol C Tables 4.2.6.8 and 6.1.1.4'
H H .0000 .0000 'International Tables Vol C Tables 4.2.6.8 and 6.1.1.4'
Sn Sn -.6537 1.4246 'International Tables Vol C Tables 4.2.6.8 and 6.1.1.4'

loop_
_geom_angle_atom_site_label_1
_geom_angle_atom_site_label_2
_geom_angle_atom_site_label_3
_geom_angle
_geom_angle_publ_flag
C1C Sn1 C1B 109.13(10) yes
C1C Sn1 C1A 110.14(9) yes
C1B Sn1 C1A 108.48(9) yes
C1C Sn1 C1 107.22(9) yes
C1B Sn1 C1 108.63(9) yes
C1A Sn1 C1 113.16(10) yes
C2 C1 Sn1 114.06(16) no
C2 C1 H1A 108.7 no
Sn1 C1 H1A 108.7 no
C2 C1 H1B 108.7 no
Sn1 C1 H1B 108.7 no
H1A C1 H1B 107.6 no
C1 C2 C3 113.9(2) no
C1 C2 H2A 108.8 no
C3 C2 H2A 108.8 no
C1 C2 H2B 108.8 no
C3 C2 H2B 108.8 no
H2A C2 H2B 107.7 no
C2 C3 C4 113.23(19) no
C2 C3 H3A 108.9 no
C4 C3 H3A 108.9 no
C2 C3 H3B 108.9 no
C4 C3 H3B 108.9 no
H3A C3 H3B 107.7 no
C5 C4 C3 113.9(2) no
C5 C4 H4A 108.8 no
C3 C4 H4A 108.8 no
C5 C4 H4B 108.8 no
C3 C4 H4B 108.8 no
H4A C4 H4B 107.7 no
C4 C5 C6 114.17(19) no
C4 C5 H5A 108.7 no
C6 C5 H5A 108.7 no
C4 C5 H5B 108.7 no
C6 C5 H5B 108.7 no
H5A C5 H5B 107.6 no
C5 C6 C7 113.62(19) no
C5 C6 H6A 108.8 no
C7 C6 H6A 108.8 no
C5 C6 H6B 108.8 no
C7 C6 H6B 108.8 no
H6A C6 H6B 107.7 no
C8 C7 C6 114.20(19) no
C8 C7 H7A 108.7 no
C6 C7 H7A 108.7 no
C8 C7 H7B 108.7 no
C6 C7 H7B 108.7 no
H7A C7 H7B 107.6 no
C9 C8 C7 114.49(19) no
C9 C8 H8A 108.6 no
C7 C8 H8A 108.6 no
C9 C8 H8B 108.6 no
C7 C8 H8B 108.6 no
H8A C8 H8B 107.6 no
C10 C9 C8 114.63(19) no
C10 C9 H9A 108.6 no
C8 C9 H9A 108.6 no
C10 C9 H9B 108.6 no
C8 C9 H9B 108.6 no
H9A C9 H9B 107.6 no
C9 C10 C11 114.37(19) no
C9 C10 H10A 108.7 no
C11 C10 H10A 108.7 no
C9 C10 H10B 108.7 no
C11 C10 H10B 108.7 no
H10A C10 H10B 107.6 no
C10 C11 C12 114.35(19) no
C10 C11 H11A 108.7 no
C12 C11 H11A 108.7 no
C10 C11 H11B 108.7 no
C12 C11 H11B 108.7 no
H11A C11 H11B 107.6 no
C13 C12 C11 113.86(19) no
C13 C12 H12A 108.8 no
C11 C12 H12A 108.8 no
C13 C12 H12B 108.8 no
C11 C12 H12B 108.8 no
H12A C12 H12B 107.7 no
C12 C13 C14 113.3(2) no
C12 C13 H13A 108.9 no
C14 C13 H13A 108.9 no
C12 C13 H13B 108.9 no
C14 C13 H13B 108.9 no
H13A C13 H13B 107.7 no
C13 C14 H14A 109.5 no
C13 C14 H14B 109.5 no
H14A C14 H14B 109.5 no
C13 C14 H14C 109.5 no
H14A C14 H14C 109.5 no
H14B C14 H14C 109.5 no
C2A C1A C6A 117.9(2) no
C2A C1A Sn1 120.34(19) no
C6A C1A Sn1 121.73(18) no
C1A C2A C3A 121.0(2) no
C1A C2A H2A1 119.5 no
C3A C2A H2A1 119.5 no
C4A C3A C2A 120.1(3) no
C4A C3A H3A1 119.9 no
C2A C3A H3A1 119.9 no
C3A C4A C5A 119.9(3) no
C3A C4A H4A1 120.1 no
C5A C4A H4A1 120.1 no
C4A C5A C6A 120.2(3) no
C4A C5A H5A1 119.9 no
C6A C5A H5A1 119.9 no
C5A C6A C1A 120.9(2) no
C5A C6A H6A1 119.6 no
C1A C6A H6A1 119.6 no
C6B C1B C2B 117.6(2) no
C6B C1B Sn1 123.14(19) no
C2B C1B Sn1 119.28(19) no
C3B C2B C1B 121.2(3) no
C3B C2B H2B1 119.4 no
C1B C2B H2B1 119.4 no
C4B C3B C2B 120.3(3) no
C4B C3B H3B1 119.9 no
C2B C3B H3B1 119.9 no
C5B C4B C3B 119.6(3) no
C5B C4B H4B1 120.2 no
C3B C4B H4B1 120.2 no
C4B C5B C6B 120.2(3) no
C4B C5B H5B1 119.9 no
C6B C5B H5B1 119.9 no
C1B C6B C5B 121.2(3) no
C1B C6B H6B1 119.4 no
C5B C6B H6B1 119.4 no
C2C C1C C6C 117.5(2) no
C2C C1C Sn1 119.77(18) no
C6C C1C Sn1 122.66(18) no
C1C C2C C3C 121.7(3) no
C1C C2C H2C 119.2 no
C3C C2C H2C 119.2 no
C4C C3C C2C 119.9(3) no
C4C C3C H3C 120.0 no
C2C C3C H3C 120.0 no
C3C C4C C5C 119.5(2) no
C3C C4C H4C 120.2 no
C5C C4C H4C 120.2 no
C4C C5C C6C 120.5(3) no
C4C C5C H5C 119.7 no
C6C C5C H5C 119.7 no
C5C C6C C1C 120.8(3) no
C5C C6C H6C 119.6 no
C1C C6C H6C 119.6 no

loop_
_geom_bond_atom_site_label_1
_geom_bond_atom_site_label_2
_geom_bond_site_symmetry_2
_geom_bond_distance
_geom_bond_publ_flag
Sn1 C1C . 2.136(2) yes
Sn1 C1B . 2.141(3) yes
Sn1 C1A . 2.142(2) yes
Sn1 C1 . 2.155(2) yes
C1 C2 . 1.520(3) no
C1 H1A . .9900 no
C1 H1B . .9900 no
C2 C3 . 1.522(3) no
C2 H2A . .9900 no
C2 H2B . .9900 no
C3 C4 . 1.523(3) no
C3 H3A . .9900 no
C3 H3B . .9900 no
C4 C5 . 1.517(3) no
C4 H4A . .9900 no
C4 H4B . .9900 no
C5 C6 . 1.518(3) no
C5 H5A . .9900 no
C5 H5B . .9900 no
C6 C7 . 1.523(3) no
C6 H6A . .9900 no
C6 H6B . .9900 no
C7 C8 . 1.516(3) no
C7 H7A . .9900 no
C7 H7B . .9900 no
C8 C9 . 1.515(3) no
C8 H8A . .9900 no
C8 H8B . .9900 no
C9 C10 . 1.514(3) no
C9 H9A . .9900 no
C9 H9B . .9900 no
C10 C11 . 1.519(3) no
C10 H10A . .9900 no
C10 H10B . .9900 no
C11 C12 . 1.523(3) no
C11 H11A . .9900 no
C11 H11B . .9900 no
C12 C13 . 1.517(3) no
C12 H12A . .9900 no
C12 H12B . .9900 no
C13 C14 . 1.526(3) no
C13 H13A . .9900 no
C13 H13B . .9900 no
C14 H14A . .9800 no
C14 H14B . .9800 no
C14 H14C . .9800 no
C1A C2A . 1.387(3) no
C1A C6A . 1.398(3) no
C2A C3A . 1.388(4) no
C2A H2A1 . .9500 no
C3A C4A . 1.374(4) no
C3A H3A1 . .9500 no
C4A C5A . 1.377(4) no
C4A H4A1 . .9500 no
C5A C6A . 1.382(4) no
C5A H5A1 . .9500 no
C6A H6A1 . .9500 no
C1B C6B . 1.377(4) no
C1B C2B . 1.387(4) no
C2B C3B . 1.383(4) no
C2B H2B1 . .9500 no
C3B C4B . 1.370(5) no
C3B H3B1 . .9500 no
C4B C5B . 1.364(5) no
C4B H4B1 . .9500 no
C5B C6B . 1.393(4) no
C5B H5B1 . .9500 no
C6B H6B1 . .9500 no
C1C C2C . 1.383(3) no
C1C C6C . 1.395(3) no
C2C C3C . 1.385(4) no
C2C H2C . .9500 no
C3C C4C . 1.375(4) no
C3C H3C . .9500 no
C4C C5C . 1.375(4) no
C4C H4C . .9500 no
C5C C6C . 1.383(4) no
C5C H5C . .9500 no
C6C H6C . .9500 no

loop_
_geom_torsion_atom_site_label_1
_geom_torsion_atom_site_label_2
_geom_torsion_atom_site_label_3
_geom_torsion_atom_site_label_4
_geom_torsion
_geom_torsion_publ_flag
C1C Sn1 C1 C2 52.3(2) no
C1B Sn1 C1 C2 170.12(17) no
C1A Sn1 C1 C2 -69.3(2) no
Sn1 C1 C2 C3 -168.97(17) no
C1 C2 C3 C4 179.8(2) no
C2 C3 C4 C5 -171.6(2) no
C3 C4 C5 C6 -178.3(2) no
C4 C5 C6 C7 -178.5(2) no
C5 C6 C7 C8 -179.5(2) no
C6 C7 C8 C9 179.7(2) no
C7 C8 C9 C10 -179.9(2) no
C8 C9 C10 C11 -179.0(2) no
C9 C10 C11 C12 179.5(2) no
C10 C11 C12 C13 -177.3(2) no
C11 C12 C13 C14 -178.7(2) no
C1C Sn1 C1A C2A 95.7(2) no
C1B Sn1 C1A C2A -23.7(2) no
C1 Sn1 C1A C2A -144.34(19) no
C1C Sn1 C1A C6A -86.0(2) no
C1B Sn1 C1A C6A 154.58(19) no
C1 Sn1 C1A C6A 34.0(2) no
C6A C1A C2A C3A .9(4) no
Sn1 C1A C2A C3A 179.23(19) no
C1A C2A C3A C4A -.4(4) no
C2A C3A C4A C5A -.5(4) no
C3A C4A C5A C6A 1.0(4) no
C4A C5A C6A C1A -.5(4) no
C2A C1A C6A C5A -.4(4) no
Sn1 C1A C6A C5A -178.72(18) no
C1C Sn1 C1B C6B 5.6(2) no
C1A Sn1 C1B C6B 125.6(2) no
C1 Sn1 C1B C6B -111.0(2) no
C1C Sn1 C1B C2B -176.00(19) no
C1A Sn1 C1B C2B -56.0(2) no
C1 Sn1 C1B C2B 67.4(2) no
C6B C1B C2B C3B -.5(4) no
Sn1 C1B C2B C3B -178.9(2) no
C1B C2B C3B C4B .6(5) no
C2B C3B C4B C5B -.3(5) no
C3B C4B C5B C6B -.1(5) no
C2B C1B C6B C5B .1(4) no
Sn1 C1B C6B C5B 178.5(2) no
C4B C5B C6B C1B .2(5) no
C1B Sn1 C1C C2C -59.1(2) no
C1A Sn1 C1C C2C -178.09(18) no
C1 Sn1 C1C C2C 58.4(2) no
C1B Sn1 C1C C6C 122.7(2) no
C1A Sn1 C1C C6C 3.7(2) no
C1 Sn1 C1C C6C -119.8(2) no
C6C C1C C2C C3C -.3(4) no
Sn1 C1C C2C C3C -178.6(2) no
C1C C2C C3C C4C .1(4) no
C2C C3C C4C C5C .0(4) no
C3C C4C C5C C6C .1(4) no
C4C C5C C6C C1C -.3(4) no
C2C C1C C6C C5C .4(4) no
Sn1 C1C C6C C5C 178.62(19) no

loop_
_cod_related_entry_id
_cod_related_entry_database
_cod_related_entry_code
1 ChemSpider 24731012
